data_7047796
loop_
_publ_author_name
'Pringouri, Konstantina'
'Anwar, Muhammad U.'
'Mansour, Liz'
'Doupnik, Nathan'
'Beldjoudi, Yassine'
'Gavey, Emma L.'
'Pilkington, Melanie'
'Rawson, Jeremy M.'

_publ_section_title
;
 A novel bis-1,2,4-benzothiadiazine pincer ligand: synthesis,
 characterization and first row transition metal complexes.
;
_journal_issue 44
_journal_name_full 'Dalton transactions (Cambridge, England : 2003)'
_journal_page_first 15725
_journal_page_last 15736
_journal_paper_doi 10.1039/c8dt03346c
_journal_volume 47
_journal_year 2018
_chemical_formula_moiety 'C19 H12 N4 S2'
_chemical_formula_sum 'C19 H12 N4 S2'
_chemical_formula_weight 360.45
_space_group_crystal_system orthorhombic
_space_group_IT_number 33
_space_group_name_Hall 'P 2c -2n'
_space_group_name_H-M_alt 'P n a 21'
_symmetry_space_group_name_Hall 'P 2c -2n'
_symmetry_space_group_name_H-M 'P n a 21'
_atom_sites_solution_hydrogens geom
_atom_sites_solution_primary direct
_atom_sites_solution_secondary difmap
_audit_creation_method SHELXL-2014/7
_audit_update_record
;
2018-07-17 deposited with the CCDC.
2018-10-04 downloaded from the CCDC.
;
_cell_angle_alpha 90
_cell_angle_beta 90
_cell_angle_gamma 90
_cell_formula_units_Z 4
_cell_length_a 22.486(7)
_cell_length_b 6.0358(18)
_cell_length_c 11.857(4)
_cell_measurement_reflns_used 1408
_cell_measurement_temperature 173(2)
_cell_measurement_theta_max 24.81
_cell_measurement_theta_min 3.44
_cell_volume 1609.2(9)
_computing_cell_refinement 'Bruker SAINT'
_computing_data_collection 'Bruker APEX-II'
_computing_data_reduction 'Bruker SAINT'
_computing_molecular_graphics SHELXTL
_computing_publication_material SHELXTL
_computing_structure_refinement 'SHELXL 2014/7 (Sheldrick, 2014)'
_computing_structure_solution 'SHELXS-97 (Sheldrick, 2008)'
_diffrn_ambient_temperature 173(2)
_diffrn_measured_fraction_theta_full 0.998
_diffrn_measured_fraction_theta_max 0.997
_diffrn_measurement_device_type 'Bruker D8 Venture'
_diffrn_measurement_method 'phi and omega scans'
_diffrn_radiation_type MoK\a
_diffrn_radiation_wavelength 0.71073
_diffrn_reflns_av_R_equivalents 0.0387
_diffrn_reflns_av_unetI/netI 0.0611
_diffrn_reflns_Laue_measured_fraction_full 0.998
_diffrn_reflns_Laue_measured_fraction_max 0.997
_diffrn_reflns_limit_h_max 29
_diffrn_reflns_limit_h_min -25
_diffrn_reflns_limit_k_max 7
_diffrn_reflns_limit_k_min -7
_diffrn_reflns_limit_l_max 11
_diffrn_reflns_limit_l_min -15
_diffrn_reflns_number 6296
_diffrn_reflns_point_group_measured_fraction_full 0.861
_diffrn_reflns_point_group_measured_fraction_max 0.844
_diffrn_reflns_theta_full 25.242
_diffrn_reflns_theta_max 27.762
_diffrn_reflns_theta_min 3.436
_diffrn_source 'fine-focus, sealed tube'
_exptl_absorpt_coefficient_mu 0.340
_exptl_absorpt_correction_T_max 0.9668
_exptl_absorpt_correction_T_min 0.9048
_exptl_absorpt_correction_type multi-scan
_exptl_absorpt_process_details sadabs
_exptl_crystal_colour orange
_exptl_crystal_density_diffrn 1.488
_exptl_crystal_description needle
_exptl_crystal_F_000 744
_exptl_crystal_size_max 0.300
_exptl_crystal_size_mid 0.100
_exptl_crystal_size_min 0.100
_refine_diff_density_max 0.302
_refine_diff_density_min -0.279
_refine_diff_density_rms 0.060
_refine_ls_abs_structure_details
;
 Flack x determined using 784 quotients [(I+)-(I-)]/[(I+)+(I-)]
 (Parsons, Flack and Wagner, Acta Cryst. B69 (2013) 249-259).
;
_refine_ls_abs_structure_Flack 0.12(8)
_refine_ls_extinction_method none
_refine_ls_goodness_of_fit_ref 1.033
_refine_ls_hydrogen_treatment constr
_refine_ls_matrix_type full
_refine_ls_number_parameters 226
_refine_ls_number_reflns 3201
_refine_ls_number_restraints 1
_refine_ls_restrained_S_all 1.032
_refine_ls_R_factor_all 0.0611
_refine_ls_R_factor_gt 0.0458
_refine_ls_shift/su_max 0.000
_refine_ls_shift/su_mean 0.000
_refine_ls_structure_factor_coef Fsqd
_refine_ls_weighting_details 'w=1/[\s^2^(Fo^2^)+(0.0498P)^2^] where P=(Fo^2^+2Fc^2^)/3'
_refine_ls_weighting_scheme calc
_refine_ls_wR_factor_gt 0.0982
_refine_ls_wR_factor_ref 0.1096
_reflns_Friedel_coverage 0.617
_reflns_Friedel_fraction_full 0.709
_reflns_Friedel_fraction_max 0.676
_reflns_number_gt 2627
_reflns_number_total 3201
_reflns_threshold_expression 'I > 2\s(I)'
_cod_data_source_file c8dt03346c2.cif
_cod_data_source_block muabis
_cod_depositor_comments 'Adding full bibliography for 7047794--7047802.cif.'
_cod_original_cell_volume 1609.3(8)
_cod_database_code 7047796
_shelx_shelxl_version_number 2014/7
_shelx_space_group_comment
;
The symmetry employed for this shelxl refinement is uniquely defined
by the following loop, which should always be used as a source of
symmetry information in preference to the above space-group names.
They are only intended as comments.
;
_shelx_estimated_absorpt_t_min 0.905
_shelx_estimated_absorpt_t_max 0.967
_exptl_absorpt_special_details
;
sadabs 2012/1 Bruker AXS Madison WI USA
;

loop_
_space_group_symop_operation_xyz
'x, y, z'
'-x, -y, z+1/2'
'x+1/2, -y+1/2, z'
'-x+1/2, y+1/2, z+1/2'

loop_
_atom_site_label
_atom_site_type_symbol
_atom_site_fract_x
_atom_site_fract_y
_atom_site_fract_z
_atom_site_U_iso_or_equiv
_atom_site_adp_type
_atom_site_occupancy
_atom_site_site_symmetry_order
_atom_site_calc_flag
_atom_site_refinement_flags_posn
_atom_site_refinement_flags_adp
S1 S 0.81651(5) -0.51892(17) -0.02043(10) 0.0290(3) Uani 1 1 d . .
N1 N 0.83841(16) -0.5581(6) -0.2352(3) 0.0299(9) Uani 1 1 d . .
N2 N 0.89249(14) -0.1406(5) -0.0456(3) 0.0241(8) Uani 1 1 d . .
S3 S 0.94536(5) 0.49343(17) 0.20001(11) 0.0324(3) Uani 1 1 d . .
C11 C 0.78380(17) -0.7358(7) -0.0917(4) 0.0256(9) Uani 1 1 d . .
C12 C 0.74647(19) -0.9037(7) -0.0487(4) 0.0333(11) Uani 1 1 d . .
H12 H 0.7355 -0.9080 0.0287 0.040 Uiso 1 1 calc R U
C13 C 0.7265(2) -1.0619(8) -0.1243(5) 0.0372(12) Uani 1 1 d . .
H13 H 0.7018 -1.1786 -0.0979 0.045 Uiso 1 1 calc R U
C14 C 0.7416(2) -1.0541(8) -0.2376(5) 0.0398(12) Uani 1 1 d . .
H14 H 0.7266 -1.1642 -0.2873 0.048 Uiso 1 1 calc R U
C15 C 0.7782(2) -0.8894(8) -0.2798(5) 0.0391(12) Uani 1 1 d . .
H15 H 0.7881 -0.8854 -0.3576 0.047 Uiso 1 1 calc R U
C16 C 0.80007(18) -0.7304(7) -0.2064(4) 0.0272(10) Uani 1 1 d . .
C20 C 0.85038(19) -0.4406(7) -0.1469(4) 0.0269(10) Uani 1 1 d . .
C21 C 0.89035(19) -0.2470(7) -0.1454(4) 0.0261(9) Uani 1 1 d . .
C22 C 0.92192(19) -0.1818(7) -0.2391(4) 0.0318(10) Uani 1 1 d . .
H22 H 0.9196 -0.2624 -0.3077 0.038 Uiso 1 1 calc R U
C23 C 0.9575(2) 0.0066(7) -0.2299(4) 0.0306(11) Uani 1 1 d . .
H23 H 0.9805 0.0549 -0.2924 0.037 Uiso 1 1 calc R U
C24 C 0.95893(19) 0.1220(7) -0.1300(4) 0.0282(10) Uani 1 1 d . .
H24 H 0.9815 0.2543 -0.1233 0.034 Uiso 1 1 calc R U
C25 C 0.92669(17) 0.0412(6) -0.0389(4) 0.0237(9) Uani 1 1 d . .
C26 C 0.92493(19) 0.1601(7) 0.0706(4) 0.0248(9) Uani 1 1 d . .
N31 N 0.95673(16) 0.3369(6) 0.0832(3) 0.0284(8) Uani 1 1 d . .
C31 C 0.92213(19) 0.2986(7) 0.3022(4) 0.0281(10) Uani 1 1 d . .
N32 N 0.88683(16) 0.0689(6) 0.1488(3) 0.0268(8) Uani 1 1 d . .
H32 H 0.8572 -0.0143 0.1253 0.032 Uiso 1 1 calc R U
C32 C 0.9305(2) 0.3351(8) 0.4166(4) 0.0327(10) Uani 1 1 d . .
H32A H 0.9511 0.4632 0.4417 0.039 Uiso 1 1 calc R U
C33 C 0.9085(2) 0.1836(8) 0.4943(4) 0.0394(11) Uani 1 1 d . .
H33 H 0.9121 0.2122 0.5728 0.047 Uiso 1 1 calc R U
C34 C 0.8812(2) -0.0093(7) 0.4575(5) 0.0371(12) Uani 1 1 d . .
H34 H 0.8671 -0.1141 0.5110 0.044 Uiso 1 1 calc R U
C35 C 0.87438(19) -0.0498(7) 0.3437(4) 0.0301(11) Uani 1 1 d . .
H35 H 0.8562 -0.1834 0.3190 0.036 Uiso 1 1 calc R U
C36 C 0.89411(18) 0.1052(7) 0.2649(4) 0.0243(9) Uani 1 1 d . .

loop_
_atom_site_aniso_label
_atom_site_aniso_U_11
_atom_site_aniso_U_22
_atom_site_aniso_U_33
_atom_site_aniso_U_23
_atom_site_aniso_U_13
_atom_site_aniso_U_12
S1 0.0340(6) 0.0283(5) 0.0248(6) -0.0005(5) -0.0012(5) -0.0017(4)
N1 0.033(2) 0.030(2) 0.026(2) -0.0028(16) -0.0014(19) -0.0020(16)
N2 0.0272(17) 0.0195(17) 0.026(2) -0.0016(14) -0.0016(16) 0.0006(13)
S3 0.0439(6) 0.0227(5) 0.0304(6) -0.0033(5) -0.0003(6) -0.0064(5)
C11 0.023(2) 0.021(2) 0.033(3) 0.0003(17) -0.005(2) 0.0009(16)
C12 0.033(2) 0.031(2) 0.036(3) 0.002(2) -0.004(2) -0.0011(19)
C13 0.029(2) 0.031(2) 0.052(4) 0.008(2) -0.012(2) -0.002(2)
C14 0.040(3) 0.032(3) 0.048(3) -0.010(2) -0.007(3) -0.004(2)
C15 0.038(3) 0.041(3) 0.039(3) -0.008(2) 0.002(2) -0.002(2)
C16 0.028(2) 0.027(2) 0.027(2) -0.0012(17) -0.001(2) 0.0003(18)
C20 0.031(2) 0.025(2) 0.026(3) -0.0003(18) -0.005(2) 0.0023(18)
C21 0.028(2) 0.025(2) 0.025(2) -0.0019(17) -0.0004(19) 0.0033(17)
C22 0.036(2) 0.031(2) 0.028(3) -0.0045(19) -0.001(2) 0.0013(19)
C23 0.029(2) 0.033(3) 0.029(3) 0.001(2) 0.005(2) -0.0002(18)
C24 0.028(2) 0.024(2) 0.032(3) 0.0032(19) -0.002(2) -0.0025(18)
C25 0.0220(19) 0.023(2) 0.027(2) 0.0011(17) -0.0008(19) 0.0011(16)
C26 0.025(2) 0.020(2) 0.029(2) 0.0052(17) -0.0010(19) -0.0008(18)
N31 0.033(2) 0.0252(19) 0.0269(19) -0.0021(15) 0.0026(17) -0.0015(16)
C31 0.026(2) 0.030(2) 0.029(3) -0.0026(18) -0.001(2) -0.0011(19)
N32 0.0272(19) 0.0270(19) 0.026(2) -0.0019(15) 0.0001(17) -0.0085(15)
C32 0.036(3) 0.033(3) 0.029(3) -0.006(2) -0.002(2) -0.002(2)
C33 0.043(3) 0.051(3) 0.024(3) 0.001(2) -0.001(2) 0.002(2)
C34 0.043(3) 0.035(3) 0.034(3) 0.007(2) 0.003(2) 0.007(2)
C35 0.031(2) 0.023(2) 0.037(3) 0.0017(19) 0.004(2) 0.0017(18)
C36 0.025(2) 0.022(2) 0.026(2) -0.0004(17) 0.003(2) 0.0028(16)

loop_
_atom_type_symbol
_atom_type_description
_atom_type_scat_dispersion_real
_atom_type_scat_dispersion_imag
_atom_type_scat_source
C C 0.0033 0.0016 'International Tables Vol C Tables 4.2.6.8 and 6.1.1.4'
H H 0.0000 0.0000 'International Tables Vol C Tables 4.2.6.8 and 6.1.1.4'
N N 0.0061 0.0033 'International Tables Vol C Tables 4.2.6.8 and 6.1.1.4'
S S 0.1246 0.1234 'International Tables Vol C Tables 4.2.6.8 and 6.1.1.4'

loop_
_geom_angle_atom_site_label_1
_geom_angle_atom_site_label_2
_geom_angle_atom_site_label_3
_geom_angle
C11 S1 C20 88.3(2)
C20 N1 C16 109.9(4)
C25 N2 C21 117.5(4)
N31 S3 C31 103.5(2)
C12 C11 C16 121.3(4)
C12 C11 S1 128.5(4)
C16 C11 S1 110.2(3)
C13 C12 C11 117.0(5)
C13 C12 H12 121.5
C11 C12 H12 121.5
C14 C13 C12 121.6(5)
C14 C13 H13 119.2
C12 C13 H13 119.2
C13 C14 C15 121.4(5)
C13 C14 H14 119.3
C15 C14 H14 119.3
C16 C15 C14 118.8(5)
C16 C15 H15 120.6
C14 C15 H15 120.6
C15 C16 N1 125.6(4)
C15 C16 C11 119.9(4)
N1 C16 C11 114.5(4)
N1 C20 C21 124.9(4)
N1 C20 S1 117.1(3)
C21 C20 S1 118.0(3)
N2 C21 C22 123.7(4)
N2 C21 C20 114.2(4)
C22 C21 C20 122.1(4)
C21 C22 C23 117.8(4)
C21 C22 H22 121.1
C23 C22 H22 121.1
C24 C23 C22 119.6(4)
C24 C23 H23 120.2
C22 C23 H23 120.2
C23 C24 C25 118.7(4)
C23 C24 H24 120.7
C25 C24 H24 120.7
N2 C25 C24 122.7(4)
N2 C25 C26 115.6(4)
C24 C25 C26 121.6(4)
N31 C26 N32 126.6(4)
N31 C26 C25 119.0(4)
N32 C26 C25 114.3(3)
C26 N31 S3 118.1(3)
C32 C31 C36 120.2(4)
C32 C31 S3 121.6(4)
C36 C31 S3 118.2(3)
C26 N32 C36 121.7(4)
C26 N32 H32 119.2
C36 N32 H32 119.2
C31 C32 C33 119.7(4)
C31 C32 H32A 120.1
C33 C32 H32A 120.1
C34 C33 C32 120.1(5)
C34 C33 H33 119.9
C32 C33 H33 119.9
C35 C34 C33 120.3(5)
C35 C34 H34 119.8
C33 C34 H34 119.8
C34 C35 C36 120.1(5)
C34 C35 H35 120.0
C36 C35 H35 120.0
C35 C36 C31 119.4(4)
C35 C36 N32 121.0(4)
C31 C36 N32 119.5(4)

loop_
_geom_bond_atom_site_label_1
_geom_bond_atom_site_label_2
_geom_bond_distance
S1 C11 1.723(4)
S1 C20 1.747(5)
N1 C20 1.293(6)
N1 C16 1.393(5)
N2 C25 1.342(5)
N2 C21 1.347(5)
S3 N31 1.696(4)
S3 C31 1.767(5)
C11 C12 1.411(6)
C11 C16 1.409(6)
C12 C13 1.385(7)
C12 H12 0.9500
C13 C14 1.387(8)
C13 H13 0.9500
C14 C15 1.384(7)
C14 H14 0.9500
C15 C16 1.386(6)
C15 H15 0.9500
C20 C21 1.474(6)
C21 C22 1.376(6)
C22 C23 1.394(6)
C22 H22 0.9500
C23 C24 1.375(6)
C23 H23 0.9500
C24 C25 1.389(6)
C24 H24 0.9500
C25 C26 1.484(6)
C26 N31 1.293(5)
C26 N32 1.377(5)
C31 C32 1.387(7)
C31 C36 1.399(6)
N32 C36 1.404(6)
N32 H32 0.8800
C32 C33 1.389(7)
C32 H32A 0.9500
C33 C34 1.387(6)
C33 H33 0.9500
C34 C35 1.381(7)
C34 H34 0.9500
C35 C36 1.394(6)
C35 H35 0.9500
